data_7210980
loop_
_publ_author_name
'Cai, Li-Zhen'
'Wang, Ming-Sheng'
'Wang, Shuai-Hua'
'Li, Pei-Xin'
'Guo, Guo-Cong'
'Huang, Jin-Shun'

_publ_section_title
;
 Syntheses, structures, and magnetic properties of one-dimensional
 coordination polymers based on N-succinopyridine ligand
;
_journal_issue 38
_journal_name_full CrystEngComm
_journal_page_first 7670
_journal_paper_doi 10.1039/c3ce41050a
_journal_volume 15
_journal_year 2013
_chemical_formula_moiety 'C9 H8 Eu N O9, 2(Cl), 3(O)'
_chemical_formula_sum 'C9 H22 Cl2 Eu N O11'
_chemical_formula_weight 543.14
_chemical_name_systematic
;
?
;
_space_group_IT_number 14
_symmetry_cell_setting monoclinic
_symmetry_space_group_name_Hall '-P 2ybc'
_symmetry_space_group_name_H-M 'P 1 21/c 1'
_atom_sites_solution_hydrogens geom
_atom_sites_solution_primary direct
_atom_sites_solution_secondary difmap
_audit_creation_method SHELXL-97
_cell_angle_alpha 90.00
_cell_angle_beta 95.438(10)
_cell_angle_gamma 90.00
_cell_formula_units_Z 4
_cell_length_a 10.9253(14)
_cell_length_b 9.6867(10)
_cell_length_c 18.827(2)
_cell_measurement_reflns_used 2238
_cell_measurement_temperature 293(2)
_cell_measurement_theta_max 27.4449
_cell_measurement_theta_min 2.1023
_cell_volume 1983.5(4)
_computing_cell_refinement 'CrystalClear (Rigaku Corp., 2002)'
_computing_data_collection 'CrystalClear (Rigaku Corp., 2002)'
_computing_data_reduction 'CrystalClear (Rigaku Corp., 2002)'
_computing_publication_material 'Siemens SHELXTL^TM^ 5'
_computing_structure_refinement 'Siemens SHELXTL^TM^ 5'
_computing_structure_solution 'Siemens SHELXTL^TM^ 5'
_diffrn_ambient_temperature 293(2)
_diffrn_measured_fraction_theta_full 0.988
_diffrn_measured_fraction_theta_max 0.988
_diffrn_measurement_device_type 'Rigaku Mercury CCD'
_diffrn_measurement_method \w
_diffrn_radiation_monochromator graphite
_diffrn_radiation_source 'fine-focus sealed tube'
_diffrn_radiation_type MoK\a
_diffrn_radiation_wavelength 0.71073
_diffrn_reflns_av_R_equivalents 0.0733
_diffrn_reflns_av_sigmaI/netI 0.1476
_diffrn_reflns_limit_h_max 13
_diffrn_reflns_limit_h_min -13
_diffrn_reflns_limit_k_max 10
_diffrn_reflns_limit_k_min -11
_diffrn_reflns_limit_l_max 22
_diffrn_reflns_limit_l_min -22
_diffrn_reflns_number 13788
_diffrn_reflns_theta_full 25.50
_diffrn_reflns_theta_max 25.50
_diffrn_reflns_theta_min 3.00
_exptl_absorpt_coefficient_mu 3.479
_exptl_absorpt_correction_T_max 1.0000
_exptl_absorpt_correction_T_min 0.7343
_exptl_absorpt_correction_type multi-scan
_exptl_absorpt_process_details 'Sphere (Rigaku CrystalClear)'
_exptl_crystal_colour colorless
_exptl_crystal_density_diffrn 1.819
_exptl_crystal_density_method 'not measured'
_exptl_crystal_description prism
_exptl_crystal_F_000 1072
_exptl_crystal_size_max 0.6
_exptl_crystal_size_mid 0.5
_exptl_crystal_size_min 0.4
_refine_diff_density_max 2.335
_refine_diff_density_min -1.439
_refine_diff_density_rms 0.209
_refine_ls_extinction_method none
_refine_ls_goodness_of_fit_ref 1.000
_refine_ls_hydrogen_treatment mixed
_refine_ls_matrix_type full
_refine_ls_number_parameters 234
_refine_ls_number_reflns 3652
_refine_ls_number_restraints 204
_refine_ls_restrained_S_all 1.000
_refine_ls_R_factor_all 0.0758
_refine_ls_R_factor_gt 0.0640
_refine_ls_shift/su_max 0.001
_refine_ls_shift/su_mean 0.000
_refine_ls_structure_factor_coef Fsqd
_refine_ls_weighting_details 'calc w=1/[\s^2^(Fo^2^)+(0.0024P)^2^+0.0000P] where P=(Fo^2^+2Fc^2^)/3'
_refine_ls_weighting_scheme calc
_refine_ls_wR_factor_gt 0.1176
_refine_ls_wR_factor_ref 0.1246
_reflns_number_gt 2591
_reflns_number_total 3652
_reflns_threshold_expression >2sigma(I)
_cod_data_source_file c3ce41050a.txt
_cod_data_source_block 14
_cod_depositor_comments
;
The following automatic conversions were performed:

'_exptl_absorpt_correction_type' value 'Multi-scan' changed to
'multi-scan' according to
/home/saulius/struct/CIF-dictionaries/cif_core.dic dictionary named
'cif_core.dic' version 2.4.2 from 2011-04-26.

Automatic conversion script
Id: cif_fix_values 1891 2012-01-12 08:04:46Z andrius 
;
_cod_original_sg_symbol_H-M P2(1)/c
_cod_database_code 7210980

loop_
_symmetry_equiv_pos_as_xyz
'x, y, z'
'-x, y+1/2, -z+1/2'
'-x, -y, -z'
'x, -y-1/2, z-1/2'

loop_
_atom_site_label
_atom_site_type_symbol
_atom_site_fract_x
_atom_site_fract_y
_atom_site_fract_z
_atom_site_U_iso_or_equiv
_atom_site_adp_type
_atom_site_occupancy
_atom_site_symmetry_multiplicity
_atom_site_calc_flag
_atom_site_refinement_flags
Eu1 Eu 0.13050(2) 0.72549(3) 0.167503(13) 0.02525(9) Uani 1 1 d U
Cl2 Cl 0.25526(15) 1.21868(15) 0.23080(9) 0.0526(4) Uani 1 1 d U
O4 O 0.1050(3) 0.6594(3) -0.21709(16) 0.0335(10) Uani 1 1 d U
O3 O 0.1288(3) 0.8833(3) -0.21260(17) 0.0356(10) Uani 1 1 d U
O2 O 0.2592(3) 0.7031(3) 0.05853(17) 0.0351(10) Uani 1 1 d U
C4 C 0.1124(5) 0.7714(5) -0.1823(3) 0.0286(13) Uani 1 1 d U
O1 O 0.0589(3) 0.6867(4) 0.04209(17) 0.0370(10) Uani 1 1 d U
O5W O -0.0666(3) 0.6089(3) 0.17355(18) 0.0339(5) Uani 1 1 d U
O4W O 0.1680(3) 0.4831(4) 0.15321(18) 0.0399(5) Uani 1 1 d U
C3 C 0.1044(5) 0.7740(5) -0.1023(3) 0.0343(14) Uani 1 1 d U
H3A H 0.1396 0.8603 -0.0839 0.041 Uiso 1 1 calc R
H3B H 0.0182 0.7742 -0.0938 0.041 Uiso 1 1 calc R
C1 C 0.1633(5) 0.6866(5) 0.0193(3) 0.0298(12) Uani 1 1 d U
N1 N 0.2954(3) 0.6372(4) -0.0792(2) 0.0325(11) Uani 1 1 d U
O3W O 0.3448(4) 0.7173(4) 0.2200(2) 0.0652(5) Uani 1 1 d U
C9 C 0.3746(6) 0.7405(6) -0.0805(3) 0.0524(16) Uani 1 1 d U
H9A H 0.3490 0.8301 -0.0724 0.063 Uiso 1 1 calc R
C2 C 0.1652(4) 0.6605(5) -0.0606(3) 0.0337(13) Uani 1 1 d U
H2A H 0.1184 0.5759 -0.0724 0.040 Uiso 1 1 calc R
C5 C 0.3316(5) 0.5087(6) -0.0893(3) 0.0521(16) Uani 1 1 d U
H5A H 0.2757 0.4367 -0.0870 0.062 Uiso 1 1 calc R
C6 C 0.4492(6) 0.4803(7) -0.1030(4) 0.0670(5) Uani 1 1 d U
H6A H 0.4737 0.3902 -0.1112 0.080 Uiso 1 1 calc R
Cl1 Cl 0.26001(16) 1.42593(18) 0.48957(10) 0.0691(4) Uani 1 1 d U
O2W O -0.0439(3) 0.8856(3) 0.14108(18) 0.0380(5) Uani 1 1 d U
O1W O 0.2225(3) 0.9490(4) 0.1428(2) 0.0570(5) Uani 1 1 d U
C8 C 0.4939(7) 0.7165(7) -0.0937(4) 0.0725(5) Uani 1 1 d U
H8A H 0.5494 0.7889 -0.0954 0.087 Uiso 1 1 calc R
C7 C 0.5288(6) 0.5856(6) -0.1041(3) 0.0659(5) Uani 1 1 d U
H7A H 0.6098 0.5675 -0.1124 0.079 Uiso 1 1 calc R
O6W O 0.1676(3) 0.3647(4) 0.02535(19) 0.0421(5) Uani 1 1 d U
O8W O 0.4520(7) 0.4563(7) 0.2763(4) 0.0877(4) Uani 0.643(7) 1 d PU
O7W O 0.4959(7) 0.0988(8) -0.0838(4) 0.1095(5) Uani 0.683(7) 1 d PU
O7WB O 0.4407(15) 0.1658(17) -0.1519(10) 0.1095(5) Uani 0.32 1 d PU
O8WB O 0.4808(12) 0.5707(14) 0.2771(8) 0.0877(4) Uani 0.36 1 d PU

loop_
_atom_site_aniso_label
_atom_site_aniso_U_11
_atom_site_aniso_U_22
_atom_site_aniso_U_33
_atom_site_aniso_U_23
_atom_site_aniso_U_13
_atom_site_aniso_U_12
Eu1 0.03246(17) 0.03047(17) 0.01355(14) -0.00205(10) 0.00594(12) -0.00153(10)
Cl2 0.0543(6) 0.0504(6) 0.0541(6) 0.0020(5) 0.0104(5) -0.0003(5)
O4 0.0458(18) 0.0292(18) 0.0270(17) 0.0040(14) 0.0105(14) 0.0000(14)
O3 0.0477(18) 0.0316(17) 0.0281(17) 0.0017(15) 0.0071(15) -0.0004(15)
O2 0.0394(19) 0.0407(18) 0.0258(17) -0.0025(15) 0.0060(15) -0.0032(15)
C4 0.027(2) 0.034(2) 0.024(2) 0.0002(18) 0.0021(19) 0.0031(17)
O1 0.0369(18) 0.0507(19) 0.0241(17) -0.0025(16) 0.0060(15) 0.0081(15)
O5W 0.0337(7) 0.0334(7) 0.0346(7) -0.0001(6) 0.0034(6) -0.0004(6)
O4W 0.0405(7) 0.0396(7) 0.0397(7) 0.0003(6) 0.0042(6) 0.0011(6)
C3 0.038(2) 0.039(2) 0.027(2) 0.0031(19) 0.009(2) 0.0045(18)
C1 0.033(2) 0.033(2) 0.024(2) 0.0029(19) 0.0035(18) 0.0058(19)
N1 0.0294(19) 0.045(2) 0.0233(18) -0.0033(17) 0.0041(16) 0.0041(17)
O3W 0.0647(7) 0.0658(7) 0.0649(7) 0.0000(5) 0.0056(5) -0.0010(5)
C9 0.050(3) 0.055(3) 0.052(3) -0.002(2) 0.005(2) 0.005(2)
C2 0.032(2) 0.041(2) 0.029(2) 0.0039(19) 0.0075(18) 0.0018(18)
C5 0.049(3) 0.057(3) 0.051(3) -0.001(2) 0.009(2) 0.001(2)
C6 0.0669(7) 0.0671(8) 0.0670(8) -0.0002(6) 0.0064(6) 0.0008(6)
Cl1 0.0719(6) 0.0659(6) 0.0685(6) 0.0037(5) 0.0009(5) -0.0023(5)
O2W 0.0388(7) 0.0375(7) 0.0378(7) 0.0001(6) 0.0029(6) 0.0015(6)
O1W 0.0574(7) 0.0567(7) 0.0571(7) -0.0004(5) 0.0064(5) -0.0012(5)
C8 0.0722(7) 0.0727(8) 0.0725(8) -0.0003(6) 0.0068(6) -0.0009(6)
C7 0.0654(7) 0.0663(8) 0.0659(8) 0.0000(6) 0.0063(6) 0.0004(6)
O6W 0.0422(7) 0.0423(7) 0.0418(7) -0.0006(6) 0.0044(6) 0.0001(6)
O8W 0.0877(5) 0.0877(5) 0.0877(6) 0.0001(4) 0.0081(4) -0.0001(4)
O7W 0.1095(7) 0.1095(7) 0.1094(7) -0.0001(5) 0.0103(5) 0.0000(5)
O7WB 0.1095(7) 0.1095(7) 0.1094(7) -0.0001(5) 0.0103(5) 0.0000(5)
O8WB 0.0877(5) 0.0877(5) 0.0877(6) 0.0001(4) 0.0081(4) -0.0001(4)

loop_
_atom_type_symbol
_atom_type_description
_atom_type_scat_dispersion_real
_atom_type_scat_dispersion_imag
_atom_type_scat_source
C C 0.0033 0.0016 'International Tables Vol C Tables 4.2.6.8 and 6.1.1.4'
H H 0.0000 0.0000 'International Tables Vol C Tables 4.2.6.8 and 6.1.1.4'
N N 0.0061 0.0033 'International Tables Vol C Tables 4.2.6.8 and 6.1.1.4'
O O 0.0106 0.0060 'International Tables Vol C Tables 4.2.6.8 and 6.1.1.4'
Cl Cl 0.1484 0.1585 'International Tables Vol C Tables 4.2.6.8 and 6.1.1.4'
Eu Eu -0.1578 3.6682 'International Tables Vol C Tables 4.2.6.8 and 6.1.1.4'

loop_
_geom_angle_atom_site_label_1
_geom_angle_atom_site_label_2
_geom_angle_atom_site_label_3
_geom_angle
_geom_angle_site_symmetry_1
_geom_angle_site_symmetry_3
O4W Eu1 O5W 73.37(11) . .
O4W Eu1 O1 77.53(11) . .
O5W Eu1 O1 76.77(11) . .
O4W Eu1 O1W 139.89(13) . .
O5W Eu1 O1W 142.79(12) . .
O1 Eu1 O1W 92.96(12) . .
O4W Eu1 O3W 81.22(12) . .
O5W Eu1 O3W 141.03(13) . .
O1 Eu1 O3W 126.11(14) . .
O1W Eu1 O3W 73.27(13) . .
O4W Eu1 O2W 136.66(11) . .
O5W Eu1 O2W 68.50(11) . .
O1 Eu1 O2W 74.45(11) . .
O1W Eu1 O2W 74.29(12) . .
O3W Eu1 O2W 142.11(12) . .
O4W Eu1 O4 124.86(11) . 4_576
O5W Eu1 O4 89.67(11) . 4_576
O1 Eu1 O4 149.58(11) . 4_576
O1W Eu1 O4 81.47(12) . 4_576
O3W Eu1 O4 81.05(13) . 4_576
O2W Eu1 O4 75.26(11) . 4_576
O4W Eu1 O3 72.79(11) . 4_576
O5W Eu1 O3 71.35(11) . 4_576
O1 Eu1 O3 141.28(11) . 4_576
O1W Eu1 O3 125.75(12) . 4_576
O3W Eu1 O3 73.20(13) . 4_576
O2W Eu1 O3 112.08(11) . 4_576
O4 Eu1 O3 52.12(11) 4_576 4_576
O4W Eu1 O2 73.73(11) . .
O5W Eu1 O2 122.83(11) . .
O1 Eu1 O2 51.22(11) . .
O1W Eu1 O2 70.25(12) . .
O3W Eu1 O2 75.44(13) . .
O2W Eu1 O2 110.94(11) . .
O4 Eu1 O2 147.29(11) 4_576 .
O3 Eu1 O2 136.81(11) 4_576 .
O4W Eu1 C4 98.63(12) . 4_576
O5W Eu1 C4 79.31(13) . 4_576
O1 Eu1 C4 155.87(13) . 4_576
O1W Eu1 C4 104.31(13) . 4_576
O3W Eu1 C4 75.81(15) . 4_576
O2W Eu1 C4 93.91(13) . 4_576
O4 Eu1 C4 26.27(12) 4_576 4_576
O3 Eu1 C4 25.85(12) 4_576 4_576
O2 Eu1 C4 151.06(13) . 4_576
O4W Eu1 C1 74.02(13) . .
O5W Eu1 C1 100.15(13) . .
O1 Eu1 C1 25.78(12) . .
O1W Eu1 C1 80.79(14) . .
O3W Eu1 C1 100.64(15) . .
O2W Eu1 C1 92.96(13) . .
O4 Eu1 C1 160.83(12) 4_576 .
O3 Eu1 C1 146.80(13) 4_576 .
O2 Eu1 C1 25.45(12) . .
C4 Eu1 C1 172.36(14) 4_576 .
C4 O4 Eu1 93.5(3) . 4_575
C4 O3 Eu1 93.5(3) . 4_575
C1 O2 Eu1 89.5(3) . .
O3 C4 O4 120.9(5) . .
O3 C4 C3 117.7(4) . .
O4 C4 C3 121.4(4) . .
O3 C4 Eu1 60.7(3) . 4_575
O4 C4 Eu1 60.2(3) . 4_575
C3 C4 Eu1 178.3(3) . 4_575
C1 O1 Eu1 96.4(3) . .
C2 C3 C4 116.8(4) . .
C2 C3 H3A 108.1 . .
C4 C3 H3A 108.1 . .
C2 C3 H3B 108.1 . .
C4 C3 H3B 108.1 . .
H3A C3 H3B 107.3 . .
O2 C1 O1 122.9(5) . .
O2 C1 C2 121.3(5) . .
O1 C1 C2 115.7(4) . .
O2 C1 Eu1 65.1(3) . .
O1 C1 Eu1 57.8(2) . .
C2 C1 Eu1 173.4(3) . .
C9 N1 C5 120.1(5) . .
C9 N1 C2 121.5(5) . .
C5 N1 C2 118.2(4) . .
N1 C9 C8 120.7(6) . .
N1 C9 H9A 119.7 . .
C8 C9 H9A 119.7 . .
C3 C2 N1 112.0(4) . .
C3 C2 C1 110.7(4) . .
N1 C2 C1 110.7(4) . .
C3 C2 H2A 107.8 . .
N1 C2 H2A 107.8 . .
C1 C2 H2A 107.8 . .
N1 C5 C6 121.1(6) . .
N1 C5 H5A 119.5 . .
C6 C5 H5A 119.5 . .
C7 C6 C5 118.3(6) . .
C7 C6 H6A 120.9 . .
C5 C6 H6A 120.9 . .
C7 C8 C9 118.3(6) . .
C7 C8 H8A 120.9 . .
C9 C8 H8A 120.9 . .
C6 C7 C8 121.5(7) . .
C6 C7 H7A 119.3 . .
C8 C7 H7A 119.3 . .
O8WB O8W O7WB 131.1(11) . 4_566
O7W O7WB O8W 107.7(10) . 4_565

loop_
_geom_bond_atom_site_label_1
_geom_bond_atom_site_label_2
_geom_bond_distance
_geom_bond_site_symmetry_2
Eu1 O4W 2.403(3) .
Eu1 O5W 2.444(3) .
Eu1 O1 2.445(3) .
Eu1 O1W 2.451(4) .
Eu1 O3W 2.455(4) .
Eu1 O2W 2.471(3) .
Eu1 O4 2.481(3) 4_576
Eu1 O3 2.493(3) 4_576
Eu1 O2 2.604(3) .
Eu1 C4 2.854(5) 4_576
Eu1 C1 2.871(5) .
O4 C4 1.266(6) .
O4 Eu1 2.481(3) 4_575
O3 C4 1.247(6) .
O3 Eu1 2.493(3) 4_575
O2 C1 1.233(6) .
C4 C3 1.517(7) .
C4 Eu1 2.854(5) 4_575
O1 C1 1.256(6) .
C3 C2 1.472(7) .
C3 H3A 0.9700 .
C3 H3B 0.9700 .
C1 C2 1.529(7) .
N1 C9 1.325(7) .
N1 C5 1.325(7) .
N1 C2 1.513(6) .
C9 C8 1.370(9) .
C9 H9A 0.9300 .
C2 H2A 0.9800 .
C5 C6 1.363(8) .
C5 H5A 0.9300 .
C6 C7 1.342(9) .
C6 H6A 0.9300 .
C8 C7 1.344(8) .
C8 H8A 0.9300 .
C7 H7A 0.9300 .
O8W O8WB 1.152(15) .
O8W O7WB 1.808(19) 4_566
O7W O7WB 1.511(18) .
O7WB O8W 1.808(19) 4_565
